data_4069120
loop_
_publ_author_name
'Flapper, Jitte'
'Kooijman, Huub'
'Lutz, Martin'
'Spek, Anthony L.'
'van Leeuwen, Piet W. N. M.'
'Elsevier, Cornelis J.'
'Kamer, Paul C. J.'

_publ_section_title
;
 Nickel and Palladium Complexes of New Pyridine-Phosphine Ligands and
 Their Use in Ethene Oligomerization
;
_journal_issue 11
_journal_name_full Organometallics
_journal_page_first 3272
_journal_paper_doi 10.1021/om900038u
_journal_volume 28
_journal_year 2009
_chemical_formula_moiety 'C22 H25 Cl N P Pd'
_chemical_formula_sum 'C22 H25 Cl N P Pd'
_chemical_formula_weight 476.25
_chemical_name_systematic
; 
 ? 
;
_space_group_IT_number 2
_symmetry_cell_setting triclinic
_symmetry_space_group_name_Hall '-P 1'
_symmetry_space_group_name_H-M 'P -1'
_atom_sites_solution_hydrogens geom
_atom_sites_solution_primary heavy
_atom_sites_solution_secondary difmap
_audit_creation_method SHELXL-97
_cell_angle_alpha 74.356(15)
_cell_angle_beta 73.078(15)
_cell_angle_gamma 68.916(18)
_cell_formula_units_Z 2
_cell_length_a 8.6654(10)
_cell_length_b 11.1373(10)
_cell_length_c 12.839(2)
_cell_measurement_reflns_used 15169
_cell_measurement_temperature 150(2)
_cell_measurement_theta_max 27.48
_cell_measurement_theta_min 1.00
_cell_volume 1087.0(3)
_computing_cell_refinement HKL2000
_computing_data_collection 'Nonius COLLECT'
_computing_data_reduction HKL2000
_computing_structure_refinement 'SHELXL-97 (Sheldrick, 1997)'
_computing_structure_solution 'DIRDIF-99 (Beurskens et al., 1999)'
_diffrn_ambient_temperature 150(2)
_diffrn_measured_fraction_theta_full 0.999
_diffrn_measured_fraction_theta_max 0.999
_diffrn_measurement_device_type 'Nonius KappaCCD'
_diffrn_measurement_method '\f and \w scans'
_diffrn_radiation_monochromator graphite
_diffrn_radiation_source 'rotating anode'
_diffrn_radiation_type MoK\a
_diffrn_radiation_wavelength 0.71073
_diffrn_reflns_av_R_equivalents 0.0471
_diffrn_reflns_av_sigmaI/netI 0.0274
_diffrn_reflns_limit_h_max 11
_diffrn_reflns_limit_h_min -11
_diffrn_reflns_limit_k_max 14
_diffrn_reflns_limit_k_min -14
_diffrn_reflns_limit_l_max 16
_diffrn_reflns_limit_l_min -16
_diffrn_reflns_number 30812
_diffrn_reflns_theta_full 27.49
_diffrn_reflns_theta_max 27.49
_diffrn_reflns_theta_min 1.69
_exptl_absorpt_coefficient_mu 1.055
_exptl_absorpt_correction_type none
_exptl_crystal_colour colourless
_exptl_crystal_density_diffrn 1.455
_exptl_crystal_density_method 'not measured'
_exptl_crystal_description block
_exptl_crystal_F_000 484
_exptl_crystal_size_max 0.25
_exptl_crystal_size_mid 0.10
_exptl_crystal_size_min 0.10
_platon_squeeze_details
;
;
_refine_diff_density_max 0.493
_refine_diff_density_min -0.863
_refine_diff_density_rms 0.082
_refine_ls_extinction_method none
_refine_ls_goodness_of_fit_ref 1.060
_refine_ls_hydrogen_treatment constr
_refine_ls_matrix_type full
_refine_ls_number_parameters 238
_refine_ls_number_reflns 4982
_refine_ls_number_restraints 0
_refine_ls_restrained_S_all 1.060
_refine_ls_R_factor_all 0.0256
_refine_ls_R_factor_gt 0.0223
_refine_ls_shift/su_max 0.001
_refine_ls_shift/su_mean 0.000
_refine_ls_structure_factor_coef Fsqd
_refine_ls_weighting_details 'calc w=1/[\s^2^(Fo^2^)+(0.0257P)^2^+0.4477P] where P=(Fo^2^+2Fc^2^)/3'
_refine_ls_weighting_scheme calc
_refine_ls_wR_factor_gt 0.0562
_refine_ls_wR_factor_ref 0.0573
_reflns_number_gt 4568
_reflns_number_total 4982
_reflns_threshold_expression I>2\s(I)
_cod_data_source_file om900038u_si_004.cif
_cod_data_source_block s3611a
_cod_database_code 4069120

loop_
_symmetry_equiv_pos_as_xyz
'x, y, z'
'-x, -y, -z'

loop_
_atom_site_label
_atom_site_type_symbol
_atom_site_fract_x
_atom_site_fract_y
_atom_site_fract_z
_atom_site_U_iso_or_equiv
_atom_site_adp_type
_atom_site_occupancy
_atom_site_symmetry_multiplicity
_atom_site_calc_flag
_atom_site_refinement_flags
Pd1 Pd 0.000781(15) 0.338539(12) 0.313450(10) 0.01845(5) Uani 1 1 d .
Cl1 Cl -0.29900(5) 0.42796(4) 0.36287(4) 0.02467(9) Uani 1 1 d .
P1 P 0.28114(5) 0.25333(4) 0.26379(3) 0.01766(9) Uani 1 1 d .
N1 N 0.03365(18) 0.51796(14) 0.32566(11) 0.0205(3) Uani 1 1 d .
C1 C 0.1509(2) 0.51958(17) 0.37495(14) 0.0216(3) Uani 1 1 d .
C2 C 0.1760(2) 0.63634(18) 0.37486(15) 0.0264(4) Uani 1 1 d .
H2 H 0.2589 0.6356 0.4100 0.032 Uiso 1 1 calc R
C3 C 0.0791(3) 0.75358(18) 0.32314(16) 0.0316(4) Uani 1 1 d .
H3 H 0.0962 0.8339 0.3211 0.038 Uiso 1 1 calc R
C4 C -0.0426(3) 0.75193(18) 0.27454(17) 0.0317(4) Uani 1 1 d .
H4 H -0.1123 0.8311 0.2399 0.038 Uiso 1 1 calc R
C5 C -0.0612(2) 0.63293(17) 0.27729(15) 0.0260(4) Uani 1 1 d .
H5 H -0.1448 0.6322 0.2435 0.031 Uiso 1 1 calc R
C6 C 0.2561(2) 0.39038(17) 0.42861(14) 0.0225(3) Uani 1 1 d .
H6A H 0.1803 0.3404 0.4788 0.027 Uiso 1 1 calc R
H6B H 0.3193 0.4064 0.4739 0.027 Uiso 1 1 calc R
C7 C 0.3822(2) 0.30856(17) 0.34292(14) 0.0222(3) Uani 1 1 d .
H7A H 0.4583 0.2307 0.3816 0.027 Uiso 1 1 calc R
H7B H 0.4529 0.3613 0.2903 0.027 Uiso 1 1 calc R
C8 C 0.3611(2) 0.31253(16) 0.11719(14) 0.0218(3) Uani 1 1 d .
C9 C 0.5326(2) 0.29796(17) 0.06763(16) 0.0274(4) Uani 1 1 d .
C10 C 0.5746(3) 0.34787(18) -0.04643(17) 0.0316(4) Uani 1 1 d .
H10 H 0.6899 0.3388 -0.0818 0.038 Uiso 1 1 calc R
C11 C 0.4519(3) 0.40953(18) -0.10755(16) 0.0321(4) Uani 1 1 d .
H11 H 0.4840 0.4416 -0.1845 0.038 Uiso 1 1 calc R
C12 C 0.2831(3) 0.42573(19) -0.05949(16) 0.0326(4) Uani 1 1 d .
H12 H 0.1991 0.4696 -0.1023 0.039 Uiso 1 1 calc R
C13 C 0.2382(2) 0.37690(17) 0.05230(15) 0.0270(4) Uani 1 1 d .
H13 H 0.1222 0.3870 0.0860 0.032 Uiso 1 1 calc R
C14 C 0.6723(3) 0.2340(2) 0.12977(18) 0.0383(5) Uani 1 1 d .
H14A H 0.7798 0.2031 0.0780 0.057 Uiso 1 1 calc R
H14B H 0.6483 0.1594 0.1854 0.057 Uiso 1 1 calc R
H14C H 0.6802 0.2974 0.1666 0.057 Uiso 1 1 calc R
C15 C 0.3690(2) 0.07453(16) 0.28361(15) 0.0231(4) Uani 1 1 d .
C16 C 0.3471(2) -0.00285(17) 0.39035(16) 0.0263(4) Uani 1 1 d .
C17 C 0.4058(2) -0.13930(18) 0.39954(18) 0.0331(4) Uani 1 1 d .
H17 H 0.3915 -0.1928 0.4709 0.040 Uiso 1 1 calc R
C18 C 0.4839(2) -0.19827(19) 0.3079(2) 0.0373(5) Uani 1 1 d .
H18 H 0.5248 -0.2910 0.3168 0.045 Uiso 1 1 calc R
C19 C 0.5023(3) -0.12172(19) 0.20290(19) 0.0372(5) Uani 1 1 d .
H19 H 0.5541 -0.1617 0.1394 0.045 Uiso 1 1 calc R
C20 C 0.4443(2) 0.01409(18) 0.19119(17) 0.0304(4) Uani 1 1 d .
H20 H 0.4562 0.0665 0.1192 0.037 Uiso 1 1 calc R
C21 C 0.2611(3) 0.05544(19) 0.49303(16) 0.0324(4) Uani 1 1 d .
H21A H 0.3397 0.0859 0.5131 0.049 Uiso 1 1 calc R
H21B H 0.2264 -0.0110 0.5539 0.049 Uiso 1 1 calc R
H21C H 0.1610 0.1295 0.4791 0.049 Uiso 1 1 calc R
C22 C -0.0250(2) 0.17010(18) 0.29502(17) 0.0296(4) Uani 1 1 d .
H22A H -0.1447 0.1827 0.3000 0.044 Uiso 1 1 calc R
H22B H 0.0158 0.0981 0.3537 0.044 Uiso 1 1 calc R
H22C H 0.0414 0.1490 0.2226 0.044 Uiso 1 1 calc R

loop_
_atom_site_aniso_label
_atom_site_aniso_U_11
_atom_site_aniso_U_22
_atom_site_aniso_U_33
_atom_site_aniso_U_23
_atom_site_aniso_U_13
_atom_site_aniso_U_12
Pd1 0.01876(8) 0.01861(8) 0.02087(8) -0.00065(5) -0.00744(5) -0.00874(5)
Cl1 0.0190(2) 0.0282(2) 0.0282(2) -0.00157(17) -0.00819(16) -0.00911(17)
P1 0.0189(2) 0.0158(2) 0.0197(2) -0.00006(16) -0.00737(16) -0.00680(16)
N1 0.0209(7) 0.0208(7) 0.0221(7) -0.0041(6) -0.0049(6) -0.0086(6)
C1 0.0223(8) 0.0250(9) 0.0193(8) -0.0041(7) -0.0023(6) -0.0113(7)
C2 0.0306(9) 0.0286(9) 0.0263(9) -0.0060(7) -0.0059(7) -0.0160(8)
C3 0.0380(11) 0.0227(9) 0.0374(11) -0.0051(8) -0.0064(8) -0.0149(8)
C4 0.0325(10) 0.0214(9) 0.0392(11) -0.0007(8) -0.0114(8) -0.0064(8)
C5 0.0250(9) 0.0246(9) 0.0289(9) -0.0034(7) -0.0089(7) -0.0070(7)
C6 0.0270(9) 0.0242(9) 0.0210(8) -0.0016(7) -0.0095(7) -0.0118(7)
C7 0.0224(8) 0.0231(8) 0.0249(8) -0.0010(7) -0.0100(7) -0.0099(7)
C8 0.0287(9) 0.0153(8) 0.0220(8) -0.0017(6) -0.0063(7) -0.0081(7)
C9 0.0283(9) 0.0216(9) 0.0322(10) -0.0051(7) -0.0044(8) -0.0090(7)
C10 0.0340(10) 0.0256(9) 0.0352(10) -0.0098(8) -0.0016(8) -0.0109(8)
C11 0.0462(12) 0.0249(9) 0.0261(9) -0.0056(8) -0.0053(8) -0.0134(9)
C12 0.0435(11) 0.0283(10) 0.0280(10) -0.0033(8) -0.0158(8) -0.0082(9)
C13 0.0329(10) 0.0234(9) 0.0260(9) -0.0035(7) -0.0096(8) -0.0081(8)
C14 0.0262(10) 0.0422(12) 0.0433(12) -0.0045(10) -0.0068(9) -0.0095(9)
C15 0.0214(8) 0.0174(8) 0.0325(9) -0.0002(7) -0.0117(7) -0.0066(7)
C16 0.0244(9) 0.0228(9) 0.0353(10) 0.0040(7) -0.0157(8) -0.0108(7)
C17 0.0310(10) 0.0235(9) 0.0488(12) 0.0101(8) -0.0234(9) -0.0135(8)
C18 0.0292(10) 0.0171(9) 0.0680(15) -0.0025(9) -0.0202(10) -0.0062(8)
C19 0.0339(11) 0.0240(10) 0.0550(13) -0.0117(9) -0.0092(9) -0.0074(8)
C20 0.0334(10) 0.0216(9) 0.0377(10) -0.0049(8) -0.0089(8) -0.0095(8)
C21 0.0406(11) 0.0301(10) 0.0281(10) 0.0074(8) -0.0128(8) -0.0177(9)
C22 0.0282(9) 0.0240(9) 0.0455(11) -0.0060(8) -0.0146(8) -0.0133(8)

loop_
_atom_type_symbol
_atom_type_description
_atom_type_scat_dispersion_real
_atom_type_scat_dispersion_imag
_atom_type_scat_source
C C 0.0033 0.0016 'International Tables Vol C Tables 4.2.6.8 and 6.1.1.4'
H H 0.0000 0.0000 'International Tables Vol C Tables 4.2.6.8 and 6.1.1.4'
Cl Cl 0.1484 0.1585 'International Tables Vol C Tables 4.2.6.8 and 6.1.1.4'
N N 0.0061 0.0033 'International Tables Vol C Tables 4.2.6.8 and 6.1.1.4'
P P 0.1023 0.0942 'International Tables Vol C Tables 4.2.6.8 and 6.1.1.4'
Pd Pd -0.9988 1.0072 'International Tables Vol C Tables 4.2.6.8 and 6.1.1.4'

loop_
_geom_angle_atom_site_label_1
_geom_angle_atom_site_label_2
_geom_angle_atom_site_label_3
_geom_angle
C22 Pd1 N1 177.57(7)
C22 Pd1 P1 88.97(6)
N1 Pd1 P1 89.77(4)
C22 Pd1 Cl1 90.13(6)
N1 Pd1 Cl1 91.08(4)
P1 Pd1 Cl1 178.675(15)
C8 P1 C15 105.37(8)
C8 P1 C7 106.19(8)
C15 P1 C7 106.67(8)
C8 P1 Pd1 111.63(6)
C15 P1 Pd1 117.57(6)
C7 P1 Pd1 108.74(6)
C5 N1 C1 118.28(15)
C5 N1 Pd1 118.61(12)
C1 N1 Pd1 123.02(11)
N1 C1 C2 121.43(16)
N1 C1 C6 117.72(15)
C2 C1 C6 120.85(16)
C3 C2 C1 119.53(17)
C4 C3 C2 118.95(17)
C3 C4 C5 118.76(18)
N1 C5 C4 123.04(17)
C1 C6 C7 112.11(14)
C6 C7 P1 114.02(12)
C9 C8 C13 119.44(16)
C9 C8 P1 124.56(14)
C13 C8 P1 115.99(13)
C8 C9 C10 117.95(18)
C8 C9 C14 123.58(17)
C10 C9 C14 118.47(17)
C11 C10 C9 121.20(18)
C10 C11 C12 121.33(18)
C11 C12 C13 118.72(18)
C12 C13 C8 121.36(18)
C20 C15 C16 119.64(16)
C20 C15 P1 119.49(14)
C16 C15 P1 120.61(14)
C17 C16 C15 118.03(18)
C17 C16 C21 119.42(17)
C15 C16 C21 122.54(16)
C18 C17 C16 121.95(18)
C17 C18 C19 119.81(18)
C18 C19 C20 119.5(2)
C19 C20 C15 121.04(19)

loop_
_geom_bond_atom_site_label_1
_geom_bond_atom_site_label_2
_geom_bond_distance
Pd1 C22 2.0487(17)
Pd1 N1 2.1687(14)
Pd1 P1 2.2305(6)
Pd1 Cl1 2.3796(6)
P1 C8 1.8325(18)
P1 C15 1.8326(18)
P1 C7 1.8493(17)
N1 C5 1.346(2)
N1 C1 1.352(2)
C1 C2 1.393(2)
C1 C6 1.505(2)
C2 C3 1.385(3)
C3 C4 1.381(3)
C4 C5 1.382(3)
C6 C7 1.536(2)
C8 C9 1.404(2)
C8 C13 1.410(2)
C9 C10 1.408(3)
C9 C14 1.498(3)
C10 C11 1.374(3)
C11 C12 1.377(3)
C12 C13 1.383(3)
C15 C20 1.397(3)
C15 C16 1.409(2)
C16 C17 1.401(3)
C16 C21 1.502(3)
C17 C18 1.381(3)
C18 C19 1.387(3)
C19 C20 1.392(3)

loop_
_platon_squeeze_void_nr
_platon_squeeze_void_average_x
_platon_squeeze_void_average_y
_platon_squeeze_void_average_z
_platon_squeeze_void_volume
_platon_squeeze_void_count_electrons
_platon_squeeze_void_content
1 0.000 0.000 0.000 118 34 ' '
